data_7020146
loop_
_publ_author_name
'Romanski, Steffen'
'Kraus, Birgit'
'Guttentag, Miguel'
'Schlundt, Waldemar'
'R\"ucker, Hannelore'
'Adler, Andreas'
'Neud\"orfl, J\"org-Martin'
'Alberto, Roger'
'Amslinger, Sabine'
'Schmalz, Hans-G\"unther'

_publ_section_title
;
 Acyloxybutadiene tricarbonyl iron complexes as enzyme-triggered
 CO-releasing molecules (ET-CORMs): a structure-activity relationship
 study.
;
_journal_issue 45
_journal_name_full 'Dalton transactions (Cambridge, England : 2003)'
_journal_page_first 13862
_journal_page_last 13875
_journal_paper_doi 10.1039/c2dt30662j
_journal_volume 41
_journal_year 2012
_chemical_formula_moiety 'C25 H38 Fe O5'
_chemical_formula_sum 'C25 H38 Fe O5'
_chemical_formula_weight 474.40
_chemical_name_systematic
;
?
;
_space_group_IT_number 2
_symmetry_cell_setting triclinic
_symmetry_space_group_name_Hall '-P 1'
_symmetry_space_group_name_H-M 'P -1'
_atom_sites_solution_hydrogens geom
_atom_sites_solution_primary direct
_atom_sites_solution_secondary difmap
_audit_creation_method SHELXL-97
_cell_angle_alpha 89.975(2)
_cell_angle_beta 87.653(2)
_cell_angle_gamma 82.287(2)
_cell_formula_units_Z 4
_cell_length_a 8.6905(3)
_cell_length_b 10.0025(4)
_cell_length_c 28.6690(12)
_cell_measurement_reflns_used 16558
_cell_measurement_temperature 100(2)
_cell_measurement_theta_max 27.00
_cell_measurement_theta_min 1.42
_cell_volume 2467.45(17)
_computing_cell_refinement 'Nonius DENZO (Otwinowski, Minor 1997)'
_computing_data_collection 'Nonius COLLECT'
_computing_data_reduction 'Nonius DENZO (Otwinowski, Minor 1997)'
_computing_molecular_graphics 'SCHAKAL99 (E. Keller 1999)'
_computing_publication_material 'PLATON (A. L. Spek 1980-2004)'
_computing_structure_refinement 'SHELXL-97 (Sheldrick, 1997)'
_computing_structure_solution 'SHELXS-97 (Sheldrick, 1997)'
_diffrn_ambient_temperature 100(2)
_diffrn_measured_fraction_theta_full 0.997
_diffrn_measured_fraction_theta_max 0.997
_diffrn_measurement_device_type 'Nonius KappaCCD'
_diffrn_measurement_method Phi/Omega-Scans
_diffrn_radiation_monochromator graphite
_diffrn_radiation_source 'fine-focus sealed tube'
_diffrn_radiation_type MoK\a
_diffrn_radiation_wavelength 0.71073
_diffrn_reflns_av_R_equivalents 0.0389
_diffrn_reflns_av_sigmaI/netI 0.0803
_diffrn_reflns_limit_h_max 11
_diffrn_reflns_limit_h_min -11
_diffrn_reflns_limit_k_max 12
_diffrn_reflns_limit_k_min -12
_diffrn_reflns_limit_l_max 33
_diffrn_reflns_limit_l_min -36
_diffrn_reflns_number 16558
_diffrn_reflns_theta_full 27.00
_diffrn_reflns_theta_max 27.00
_diffrn_reflns_theta_min 1.42
_exptl_absorpt_coefficient_mu 0.643
_exptl_absorpt_correction_type none
_exptl_crystal_colour colourless
_exptl_crystal_density_diffrn 1.277
_exptl_crystal_density_method 'not measured'
_exptl_crystal_description prism
_exptl_crystal_F_000 1016
_exptl_crystal_size_max .15
_exptl_crystal_size_mid .05
_exptl_crystal_size_min .01
_refine_diff_density_max 1.027
_refine_diff_density_min -0.670
_refine_diff_density_rms 0.083
_refine_ls_extinction_method none
_refine_ls_goodness_of_fit_ref 1.037
_refine_ls_hydrogen_treatment constr
_refine_ls_matrix_type full
_refine_ls_number_parameters 561
_refine_ls_number_reflns 10724
_refine_ls_number_restraints 0
_refine_ls_restrained_S_all 1.037
_refine_ls_R_factor_all 0.0986
_refine_ls_R_factor_gt 0.0579
_refine_ls_shift/su_max 0.000
_refine_ls_shift/su_mean 0.000
_refine_ls_structure_factor_coef Fsqd
_refine_ls_weighting_details 'calc w=1/[\s^2^(Fo^2^)+(0.0736P)^2^+1.2533P] where P=(Fo^2^+2Fc^2^)/3'
_refine_ls_weighting_scheme calc
_refine_ls_wR_factor_gt 0.1363
_refine_ls_wR_factor_ref 0.1561
_reflns_number_gt 7271
_reflns_number_total 10724
_reflns_threshold_expression >2sigma(I)
_cod_data_source_file c2dt30662j.txt
_cod_data_source_block rac-17
_cod_original_sg_symbol_H-M P-1
_cod_database_code 7020146

loop_
_symmetry_equiv_pos_as_xyz
'x, y, z'
'-x, -y, -z'

loop_
_atom_site_label
_atom_site_type_symbol
_atom_site_fract_x
_atom_site_fract_y
_atom_site_fract_z
_atom_site_U_iso_or_equiv
_atom_site_adp_type
_atom_site_occupancy
_atom_site_symmetry_multiplicity
_atom_site_calc_flag
_atom_site_refinement_flags
Fe1 Fe 0.74504(5) -0.14812(5) 0.406876(16) 0.02103(13) Uani 1 1 d .
O1 O 0.7742(3) -0.4229(3) 0.44458(9) 0.0325(6) Uani 1 1 d .
O2 O 0.4160(2) -0.1396(3) 0.38498(9) 0.0363(6) Uani 1 1 d .
O3 O 0.7259(3) 0.0162(3) 0.49198(9) 0.0379(6) Uani 1 1 d .
O4 O 0.7259(2) -0.1382(2) 0.30196(8) 0.0245(5) Uani 1 1 d .
O5 O 0.8456(3) 0.0077(3) 0.25817(8) 0.0338(6) Uani 1 1 d .
C1 C 0.7602(3) -0.3157(4) 0.42997(12) 0.0250(7) Uani 1 1 d .
C2 C 0.5442(4) -0.1441(4) 0.39361(12) 0.0261(8) Uani 1 1 d .
C3 C 0.7310(4) -0.0498(4) 0.45889(12) 0.0257(8) Uani 1 1 d .
C4 C 0.8106(3) -0.1034(3) 0.33991(11) 0.0212(7) Uani 1 1 d .
C5 C 0.7527(3) -0.0698(3) 0.26170(11) 0.0239(7) Uani 1 1 d .
C6 C 0.6540(4) -0.1108(3) 0.22394(11) 0.0244(7) Uani 1 1 d .
H6A H 0.5531 -0.1292 0.2381 0.029 Uiso 1 1 calc R
H6B H 0.7060 -0.1954 0.2093 0.029 Uiso 1 1 calc R
C7 C 0.6239(3) -0.0035(3) 0.18623(11) 0.0233(7) Uani 1 1 d .
H7A H 0.5724 0.0814 0.2008 0.028 Uiso 1 1 calc R
H7B H 0.7245 0.0144 0.1718 0.028 Uiso 1 1 calc R
C8 C 0.5223(3) -0.0468(3) 0.14836(11) 0.0228(7) Uani 1 1 d .
H8A H 0.5773 -0.1282 0.1324 0.027 Uiso 1 1 calc R
H8B H 0.4250 -0.0711 0.1632 0.027 Uiso 1 1 calc R
C9 C 0.4818(4) 0.0626(3) 0.11221(11) 0.0240(7) Uani 1 1 d .
H9A H 0.5792 0.0865 0.0973 0.029 Uiso 1 1 calc R
H9B H 0.4275 0.1443 0.1282 0.029 Uiso 1 1 calc R
C10 C 0.3792(4) 0.0204(3) 0.07429(11) 0.0235(7) Uani 1 1 d .
H10A H 0.4341 -0.0605 0.0580 0.028 Uiso 1 1 calc R
H10B H 0.2824 -0.0046 0.0892 0.028 Uiso 1 1 calc R
C11 C 0.3370(4) 0.1308(3) 0.03845(11) 0.0231(7) Uani 1 1 d .
H11A H 0.4338 0.1568 0.0238 0.028 Uiso 1 1 calc R
H11B H 0.2807 0.2113 0.0547 0.028 Uiso 1 1 calc R
C12 C 0.2361(3) 0.0873(3) 0.00022(11) 0.0225(7) Uani 1 1 d .
H12A H 0.1389 0.0621 0.0148 0.027 Uiso 1 1 calc R
H12B H 0.2920 0.0063 -0.0158 0.027 Uiso 1 1 calc R
C13 C 0.1948(4) 0.1975(3) -0.03601(11) 0.0249(7) Uani 1 1 d .
H13A H 0.1387 0.2784 -0.0200 0.030 Uiso 1 1 calc R
H13B H 0.2919 0.2228 -0.0506 0.030 Uiso 1 1 calc R
C14 C 0.0946(4) 0.1540(3) -0.07405(11) 0.0245(7) Uani 1 1 d .
H14A H -0.0029 0.1297 -0.0594 0.029 Uiso 1 1 calc R
H14B H 0.1502 0.0722 -0.0897 0.029 Uiso 1 1 calc R
C15 C 0.0540(4) 0.2618(3) -0.11075(11) 0.0250(7) Uani 1 1 d .
H15A H -0.0028 0.3433 -0.0952 0.030 Uiso 1 1 calc R
H15B H 0.1514 0.2869 -0.1252 0.030 Uiso 1 1 calc R
C16 C -0.0447(4) 0.2168(3) -0.14891(11) 0.0246(7) Uani 1 1 d .
H16A H -0.1424 0.1926 -0.1343 0.030 Uiso 1 1 calc R
H16B H 0.0116 0.1344 -0.1640 0.030 Uiso 1 1 calc R
C17 C -0.0854(4) 0.3225(3) -0.18657(11) 0.0245(7) Uani 1 1 d .
H17A H -0.1460 0.4038 -0.1720 0.029 Uiso 1 1 calc R
H17B H 0.0117 0.3492 -0.2007 0.029 Uiso 1 1 calc R
C18 C -0.1791(4) 0.2704(3) -0.22473(12) 0.0259(8) Uani 1 1 d .
H18A H -0.1199 0.1864 -0.2379 0.031 Uiso 1 1 calc R
H18B H -0.2773 0.2468 -0.2104 0.031 Uiso 1 1 calc R
C19 C -0.2179(4) 0.3673(4) -0.26425(12) 0.0287(8) Uani 1 1 d .
H19A H -0.1208 0.3955 -0.2779 0.034 Uiso 1 1 calc R
H19B H -0.2841 0.4489 -0.2519 0.034 Uiso 1 1 calc R
C20 C -0.3024(4) 0.3039(4) -0.30236(12) 0.0332(9) Uani 1 1 d .
H20A H -0.2442 0.2164 -0.3115 0.050 Uiso 1 1 calc R
H20B H -0.3106 0.3635 -0.3295 0.050 Uiso 1 1 calc R
H20C H -0.4067 0.2909 -0.2905 0.050 Uiso 1 1 calc R
C21 C 0.9240(3) -0.2021(4) 0.35823(12) 0.0266(8) Uani 1 1 d .
H21 H 0.9412 -0.2912 0.3459 0.032 Uiso 1 1 d R
C22 C 0.9868(3) -0.1564(4) 0.39983(12) 0.0268(8) Uani 1 1 d .
H22 H 1.0516 -0.2235 0.4161 0.032 Uiso 1 1 d R
C23 C 1.0336(3) -0.0176(4) 0.40192(13) 0.0301(8) Uani 1 1 d .
H23A H 1.1347 -0.0170 0.3847 0.036 Uiso 1 1 calc R
H23B H 1.0468 0.0068 0.4348 0.036 Uiso 1 1 calc R
C24 C 0.9106(3) 0.0881(4) 0.38050(12) 0.0267(8) Uani 1 1 d .
H24A H 0.8717 0.1580 0.4041 0.032 Uiso 1 1 calc R
H24B H 0.9583 0.1327 0.3538 0.032 Uiso 1 1 calc R
C25 C 0.7767(3) 0.0197(3) 0.36410(11) 0.0218(7) Uani 1 1 d .
H25 H 0.6883 0.0774 0.3541 0.026 Uiso 1 1 d R
Fe2 Fe 0.22513(5) 0.37417(5) 0.416087(16) 0.02170(13) Uani 1 1 d .
O6 O 0.3126(3) 0.6272(3) 0.45214(9) 0.0340(6) Uani 1 1 d .
O7 O -0.0043(3) 0.3009(3) 0.48648(9) 0.0386(7) Uani 1 1 d .
O8 O -0.0208(3) 0.4521(3) 0.35007(9) 0.0351(6) Uani 1 1 d .
O9 O 0.2602(2) 0.1804(2) 0.33607(7) 0.0233(5) Uani 1 1 d .
O10 O 0.4801(2) 0.1286(3) 0.29210(8) 0.0327(6) Uani 1 1 d .
C26 C 0.2725(4) 0.5308(4) 0.43855(12) 0.0281(8) Uani 1 1 d .
C27 C 0.0859(4) 0.3311(4) 0.45921(12) 0.0267(8) Uani 1 1 d .
C28 C 0.0745(4) 0.4233(3) 0.37609(12) 0.0264(8) Uani 1 1 d .
C29 C 0.3440(3) 0.2387(3) 0.36999(11) 0.0209(7) Uani 1 1 d .
C30 C 0.3417(3) 0.1334(3) 0.29621(11) 0.0216(7) Uani 1 1 d .
C31 C 0.2351(3) 0.0950(3) 0.26031(11) 0.0228(7) Uani 1 1 d .
H31A H 0.1394 0.0701 0.2760 0.027 Uiso 1 1 calc R
H31B H 0.2865 0.0153 0.2425 0.027 Uiso 1 1 calc R
C32 C 0.1919(4) 0.2125(3) 0.22650(11) 0.0243(7) Uani 1 1 d .
H32A H 0.1340 0.2899 0.2440 0.029 Uiso 1 1 calc R
H32B H 0.2880 0.2416 0.2126 0.029 Uiso 1 1 calc R
C33 C 0.0925(3) 0.1711(3) 0.18769(11) 0.0226(7) Uani 1 1 d .
H33A H -0.0045 0.1443 0.2019 0.027 Uiso 1 1 calc R
H33B H 0.1494 0.0914 0.1712 0.027 Uiso 1 1 calc R
C34 C 0.0504(3) 0.2832(3) 0.15206(11) 0.0230(7) Uani 1 1 d .
H34A H -0.0065 0.3631 0.1684 0.028 Uiso 1 1 calc R
H34B H 0.1472 0.3098 0.1376 0.028 Uiso 1 1 calc R
C35 C -0.0495(4) 0.2394(3) 0.11371(11) 0.0242(7) Uani 1 1 d .
H35A H -0.1461 0.2131 0.1283 0.029 Uiso 1 1 calc R
H35B H 0.0074 0.1588 0.0977 0.029 Uiso 1 1 calc R
C36 C -0.0927(3) 0.3487(3) 0.07731(11) 0.0237(7) Uani 1 1 d .
H36A H -0.1505 0.4290 0.0932 0.028 Uiso 1 1 calc R
H36B H 0.0039 0.3756 0.0629 0.028 Uiso 1 1 calc R
C37 C -0.1913(3) 0.3038(3) 0.03889(11) 0.0229(7) Uani 1 1 d .
H37A H -0.2883 0.2778 0.0533 0.028 Uiso 1 1 calc R
H37B H -0.1339 0.2230 0.0231 0.028 Uiso 1 1 calc R
C38 C -0.2331(4) 0.4129(3) 0.00225(11) 0.0245(7) Uani 1 1 d .
H38A H -0.1361 0.4392 -0.0121 0.029 Uiso 1 1 calc R
H38B H -0.2909 0.4936 0.0180 0.029 Uiso 1 1 calc R
C39 C -0.3317(3) 0.3674(3) -0.03641(11) 0.0232(7) Uani 1 1 d .
H39A H -0.2742 0.2864 -0.0520 0.028 Uiso 1 1 calc R
H39B H -0.4290 0.3417 -0.0221 0.028 Uiso 1 1 calc R
C40 C -0.3724(3) 0.4765(3) -0.07312(11) 0.0237(7) Uani 1 1 d .
H40A H -0.4303 0.5572 -0.0574 0.028 Uiso 1 1 calc R
H40B H -0.2749 0.5026 -0.0872 0.028 Uiso 1 1 calc R
C41 C -0.4693(3) 0.4325(3) -0.11186(11) 0.0237(7) Uani 1 1 d .
H41A H -0.5668 0.4062 -0.0979 0.028 Uiso 1 1 calc R
H41B H -0.4113 0.3519 -0.1276 0.028 Uiso 1 1 calc R
C42 C -0.5098(4) 0.5421(3) -0.14832(11) 0.0251(7) Uani 1 1 d .
H42A H -0.5672 0.6228 -0.1325 0.030 Uiso 1 1 calc R
H42B H -0.4122 0.5681 -0.1624 0.030 Uiso 1 1 calc R
C43 C -0.6079(4) 0.4988(4) -0.18724(12) 0.0267(8) Uani 1 1 d .
H43A H -0.7047 0.4713 -0.1732 0.032 Uiso 1 1 calc R
H43B H -0.5498 0.4194 -0.2036 0.032 Uiso 1 1 calc R
C44 C -0.6500(4) 0.6105(4) -0.22284(12) 0.0309(8) Uani 1 1 d .
H44A H -0.7074 0.6902 -0.2064 0.037 Uiso 1 1 calc R
H44B H -0.5531 0.6376 -0.2370 0.037 Uiso 1 1 calc R
C45 C -0.7485(4) 0.5684(5) -0.26152(13) 0.0440(11) Uani 1 1 d .
H45A H -0.6880 0.4963 -0.2802 0.066 Uiso 1 1 calc R
H45B H -0.7796 0.6460 -0.2815 0.066 Uiso 1 1 calc R
H45C H -0.8415 0.5357 -0.2477 0.066 Uiso 1 1 calc R
C46 C 0.3521(3) 0.1851(3) 0.41545(11) 0.0230(7) Uani 1 1 d .
H46 H 0.3037 0.1082 0.4235 0.028 Uiso 1 1 d R
C47 C 0.4184(3) 0.2673(3) 0.44749(12) 0.0218(7) Uani 1 1 d .
H47 H 0.4072 0.2495 0.4799 0.026 Uiso 1 1 d R
C48 C 0.5628(3) 0.3307(4) 0.43357(12) 0.0250(7) Uani 1 1 d .
H48A H 0.6561 0.2630 0.4365 0.030 Uiso 1 1 calc R
H48B H 0.5718 0.4067 0.4550 0.030 Uiso 1 1 calc R
C49 C 0.5563(3) 0.3821(4) 0.38332(12) 0.0272(8) Uani 1 1 d .
H49A H 0.5690 0.4790 0.3828 0.033 Uiso 1 1 calc R
H49B H 0.6426 0.3324 0.3641 0.033 Uiso 1 1 calc R
C50 C 0.4027(3) 0.3632(4) 0.36281(11) 0.0229(7) Uani 1 1 d .
H50 H 0.3845 0.4103 0.3345 0.027 Uiso 1 1 d R

loop_
_atom_site_aniso_label
_atom_site_aniso_U_11
_atom_site_aniso_U_22
_atom_site_aniso_U_33
_atom_site_aniso_U_23
_atom_site_aniso_U_13
_atom_site_aniso_U_12
Fe1 0.0169(2) 0.0240(3) 0.0227(3) 0.0005(2) -0.00241(17) -0.00395(18)
O1 0.0396(14) 0.0272(15) 0.0325(15) 0.0033(12) -0.0034(11) -0.0103(11)
O2 0.0182(12) 0.0416(16) 0.0498(17) -0.0120(13) -0.0048(10) -0.0052(11)
O3 0.0519(16) 0.0360(16) 0.0273(15) -0.0030(13) -0.0027(11) -0.0110(13)
O4 0.0309(12) 0.0236(13) 0.0198(13) 0.0015(10) -0.0026(9) -0.0057(10)
O5 0.0293(12) 0.0494(17) 0.0266(14) 0.0030(12) -0.0015(10) -0.0189(12)
C1 0.0221(16) 0.031(2) 0.0229(19) -0.0048(16) -0.0004(13) -0.0084(14)
C2 0.0298(18) 0.027(2) 0.0224(19) -0.0051(15) 0.0007(13) -0.0059(14)
C3 0.0249(16) 0.027(2) 0.027(2) 0.0045(16) -0.0022(13) -0.0098(14)
C4 0.0204(15) 0.0248(18) 0.0186(17) 0.0027(14) -0.0005(12) -0.0045(13)
C5 0.0221(16) 0.0269(19) 0.0211(18) 0.0008(15) 0.0025(12) 0.0017(14)
C6 0.0263(16) 0.0241(19) 0.0234(19) -0.0016(15) -0.0001(13) -0.0056(14)
C7 0.0220(15) 0.0253(19) 0.0234(18) -0.0004(15) 0.0002(12) -0.0068(13)
C8 0.0249(16) 0.0229(18) 0.0210(18) -0.0021(14) 0.0004(12) -0.0048(13)
C9 0.0249(16) 0.0227(18) 0.0258(19) -0.0005(15) -0.0022(13) -0.0074(13)
C10 0.0249(16) 0.0242(19) 0.0222(18) -0.0020(15) -0.0003(13) -0.0062(13)
C11 0.0262(16) 0.0229(18) 0.0213(18) -0.0024(14) -0.0017(13) -0.0074(13)
C12 0.0239(16) 0.0216(18) 0.0235(18) -0.0026(14) -0.0035(13) -0.0081(13)
C13 0.0258(16) 0.0247(19) 0.0253(19) -0.0015(15) -0.0036(13) -0.0061(14)
C14 0.0222(16) 0.0257(19) 0.0260(19) -0.0007(15) -0.0010(13) -0.0051(13)
C15 0.0262(16) 0.0246(19) 0.0250(19) 0.0005(15) -0.0032(13) -0.0063(14)
C16 0.0241(16) 0.0246(19) 0.0261(19) -0.0025(15) -0.0025(13) -0.0065(14)
C17 0.0254(16) 0.0252(19) 0.0243(19) -0.0015(15) -0.0037(13) -0.0079(14)
C18 0.0242(16) 0.0252(19) 0.029(2) -0.0005(15) -0.0011(13) -0.0063(14)
C19 0.0334(18) 0.025(2) 0.028(2) -0.0001(16) -0.0024(14) -0.0053(15)
C20 0.040(2) 0.033(2) 0.027(2) 0.0025(17) -0.0072(15) -0.0060(16)
C21 0.0243(16) 0.0257(19) 0.028(2) -0.0021(15) 0.0062(13) 0.0012(14)
C22 0.0154(15) 0.035(2) 0.029(2) 0.0040(16) -0.0016(13) 0.0013(14)
C23 0.0155(15) 0.039(2) 0.037(2) 0.0031(17) -0.0040(13) -0.0067(14)
C24 0.0215(16) 0.029(2) 0.030(2) -0.0022(16) -0.0008(13) -0.0044(14)
C25 0.0161(14) 0.0240(18) 0.0243(18) 0.0018(14) -0.0011(12) 0.0005(13)
Fe2 0.0196(2) 0.0230(3) 0.0219(3) -0.0024(2) -0.00088(17) -0.00081(18)
O6 0.0371(14) 0.0249(15) 0.0401(16) -0.0078(12) -0.0049(11) -0.0036(11)
O7 0.0262(13) 0.0574(19) 0.0311(15) 0.0021(13) 0.0038(11) -0.0031(12)
O8 0.0338(13) 0.0349(16) 0.0357(16) -0.0008(12) -0.0099(11) 0.0014(11)
O9 0.0210(11) 0.0282(14) 0.0213(13) -0.0074(10) 0.0016(9) -0.0062(9)
O10 0.0198(12) 0.0494(17) 0.0279(14) -0.0132(12) -0.0001(9) -0.0010(11)
C26 0.0237(17) 0.033(2) 0.026(2) -0.0004(16) -0.0032(13) 0.0045(15)
C27 0.0238(16) 0.028(2) 0.028(2) -0.0034(16) -0.0051(14) -0.0017(14)
C28 0.0290(17) 0.0220(19) 0.027(2) -0.0071(15) 0.0027(14) -0.0008(14)
C29 0.0154(14) 0.0227(18) 0.0250(18) -0.0065(14) -0.0001(12) -0.0041(12)
C30 0.0242(16) 0.0219(18) 0.0183(17) -0.0003(14) 0.0008(12) -0.0022(13)
C31 0.0221(15) 0.0275(19) 0.0189(18) -0.0036(14) -0.0014(12) -0.0033(13)
C32 0.0237(16) 0.0248(19) 0.0255(19) -0.0019(15) -0.0044(13) -0.0062(13)
C33 0.0218(15) 0.0255(19) 0.0217(18) -0.0043(14) -0.0032(12) -0.0070(13)
C34 0.0220(15) 0.0204(18) 0.0276(19) -0.0013(14) -0.0027(13) -0.0063(13)
C35 0.0257(16) 0.0245(19) 0.0237(19) -0.0003(15) -0.0019(13) -0.0073(14)
C36 0.0225(15) 0.0255(19) 0.0239(19) 0.0005(15) -0.0029(12) -0.0058(13)
C37 0.0213(15) 0.0241(19) 0.0243(18) -0.0004(15) -0.0026(12) -0.0059(13)
C38 0.0236(16) 0.0241(19) 0.0269(19) -0.0021(15) -0.0021(13) -0.0073(13)
C39 0.0212(15) 0.0249(19) 0.0252(19) 0.0000(15) -0.0039(12) -0.0079(13)
C40 0.0228(16) 0.0238(19) 0.0256(19) -0.0017(15) -0.0035(13) -0.0064(13)
C41 0.0229(16) 0.0247(19) 0.0244(19) -0.0011(15) -0.0023(13) -0.0063(13)
C42 0.0238(16) 0.0253(19) 0.0266(19) 0.0003(15) -0.0029(13) -0.0047(14)
C43 0.0260(17) 0.030(2) 0.0253(19) -0.0009(15) -0.0035(13) -0.0075(14)
C44 0.0269(17) 0.040(2) 0.026(2) 0.0046(17) -0.0028(14) -0.0067(15)
C45 0.042(2) 0.067(3) 0.025(2) 0.005(2) -0.0084(16) -0.012(2)
C46 0.0168(15) 0.0226(18) 0.0287(19) -0.0027(15) 0.0036(12) -0.0010(13)
C47 0.0215(15) 0.0207(18) 0.0229(18) 0.0025(14) -0.0001(12) -0.0017(13)
C48 0.0190(15) 0.0273(19) 0.029(2) -0.0031(15) -0.0047(13) -0.0037(13)
C49 0.0211(16) 0.035(2) 0.027(2) -0.0047(16) 0.0010(13) -0.0099(14)
C50 0.0208(15) 0.033(2) 0.0154(17) -0.0005(14) -0.0008(12) -0.0063(14)

loop_
_atom_type_symbol
_atom_type_description
_atom_type_scat_dispersion_real
_atom_type_scat_dispersion_imag
_atom_type_scat_source
C C 0.0033 0.0016 'International Tables Vol C Tables 4.2.6.8 and 6.1.1.4'
H H 0.0000 0.0000 'International Tables Vol C Tables 4.2.6.8 and 6.1.1.4'
Fe Fe 0.3463 0.8444 'International Tables Vol C Tables 4.2.6.8 and 6.1.1.4'
O O 0.0106 0.0060 'International Tables Vol C Tables 4.2.6.8 and 6.1.1.4'

loop_
_geom_angle_atom_site_label_1
_geom_angle_atom_site_label_2
_geom_angle_atom_site_label_3
_geom_angle
C3 Fe1 C1 101.38(15)
C3 Fe1 C2 101.75(15)
C1 Fe1 C2 93.65(15)
C3 Fe1 C4 130.87(14)
C1 Fe1 C4 124.16(15)
C2 Fe1 C4 93.43(13)
C3 Fe1 C21 132.68(14)
C1 Fe1 C21 92.14(14)
C2 Fe1 C21 122.59(15)
C4 Fe1 C21 40.28(12)
C3 Fe1 C22 93.57(14)
C1 Fe1 C22 92.08(14)
C2 Fe1 C22 162.23(14)
C4 Fe1 C22 69.53(12)
C21 Fe1 C22 40.30(13)
C3 Fe1 C25 92.72(14)
C1 Fe1 C25 162.34(14)
C2 Fe1 C25 93.83(13)
C4 Fe1 C25 39.34(13)
C21 Fe1 C25 70.38(13)
C22 Fe1 C25 76.33(12)
C5 O4 C4 114.2(2)
O1 C1 Fe1 178.1(3)
O2 C2 Fe1 179.0(3)
O3 C3 Fe1 177.7(3)
C25 C4 O4 123.2(3)
C25 C4 C21 117.5(3)
O4 C4 C21 118.9(3)
C25 C4 Fe1 73.13(18)
O4 C4 Fe1 120.79(19)
C21 C4 Fe1 70.45(18)
O5 C5 O4 123.2(3)
O5 C5 C6 126.6(3)
O4 C5 C6 110.1(3)
C5 C6 C7 113.0(3)
C5 C6 H6A 109.0
C7 C6 H6A 109.0
C5 C6 H6B 109.0
C7 C6 H6B 109.0
H6A C6 H6B 107.8
C8 C7 C6 112.1(3)
C8 C7 H7A 109.2
C6 C7 H7A 109.2
C8 C7 H7B 109.2
C6 C7 H7B 109.2
H7A C7 H7B 107.9
C9 C8 C7 113.0(3)
C9 C8 H8A 109.0
C7 C8 H8A 109.0
C9 C8 H8B 109.0
C7 C8 H8B 109.0
H8A C8 H8B 107.8
C8 C9 C10 113.3(3)
C8 C9 H9A 108.9
C10 C9 H9A 108.9
C8 C9 H9B 108.9
C10 C9 H9B 108.9
H9A C9 H9B 107.7
C11 C10 C9 113.2(3)
C11 C10 H10A 108.9
C9 C10 H10A 108.9
C11 C10 H10B 108.9
C9 C10 H10B 108.9
H10A C10 H10B 107.7
C10 C11 C12 113.0(3)
C10 C11 H11A 109.0
C12 C11 H11A 109.0
C10 C11 H11B 109.0
C12 C11 H11B 109.0
H11A C11 H11B 107.8
C11 C12 C13 113.1(3)
C11 C12 H12A 109.0
C13 C12 H12A 109.0
C11 C12 H12B 109.0
C13 C12 H12B 109.0
H12A C12 H12B 107.8
C14 C13 C12 113.0(3)
C14 C13 H13A 109.0
C12 C13 H13A 109.0
C14 C13 H13B 109.0
C12 C13 H13B 109.0
H13A C13 H13B 107.8
C13 C14 C15 113.7(3)
C13 C14 H14A 108.8
C15 C14 H14A 108.8
C13 C14 H14B 108.8
C15 C14 H14B 108.8
H14A C14 H14B 107.7
C16 C15 C14 113.3(3)
C16 C15 H15A 108.9
C14 C15 H15A 108.9
C16 C15 H15B 108.9
C14 C15 H15B 108.9
H15A C15 H15B 107.7
C15 C16 C17 114.4(3)
C15 C16 H16A 108.7
C17 C16 H16A 108.7
C15 C16 H16B 108.7
C17 C16 H16B 108.7
H16A C16 H16B 107.6
C18 C17 C16 112.1(3)
C18 C17 H17A 109.2
C16 C17 H17A 109.2
C18 C17 H17B 109.2
C16 C17 H17B 109.2
H17A C17 H17B 107.9
C19 C18 C17 115.2(3)
C19 C18 H18A 108.5
C17 C18 H18A 108.5
C19 C18 H18B 108.5
C17 C18 H18B 108.5
H18A C18 H18B 107.5
C18 C19 C20 111.7(3)
C18 C19 H19A 109.3
C20 C19 H19A 109.3
C18 C19 H19B 109.3
C20 C19 H19B 109.3
H19A C19 H19B 107.9
C19 C20 H20A 109.5
C19 C20 H20B 109.5
H20A C20 H20B 109.5
C19 C20 H20C 109.5
H20A C20 H20C 109.5
H20B C20 H20C 109.5
C4 C21 C22 112.1(3)
C4 C21 Fe1 69.27(18)
C22 C21 Fe1 71.02(18)
C4 C21 H21 121.0
C22 C21 H21 126.3
Fe1 C21 H21 120.0
C21 C22 C23 120.1(3)
C21 C22 Fe1 68.68(17)
C23 C22 Fe1 110.8(2)
C21 C22 H22 115.2
C23 C22 H22 114.7
Fe1 C22 H22 119.6
C22 C23 C24 111.3(3)
C22 C23 H23A 109.4
C24 C23 H23A 109.4
C22 C23 H23B 109.4
C24 C23 H23B 109.4
H23A C23 H23B 108.0
C25 C24 C23 109.8(3)
C25 C24 H24A 109.7
C23 C24 H24A 109.7
C25 C24 H24B 109.7
C23 C24 H24B 109.7
H24A C24 H24B 108.2
C4 C25 C24 118.5(3)
C4 C25 Fe1 67.53(17)
C24 C25 Fe1 110.5(2)
C4 C25 H25 115.3
C24 C25 H25 116.5
Fe1 C25 H25 119.5
C27 Fe2 C28 91.04(15)
C27 Fe2 C26 101.96(16)
C28 Fe2 C26 104.54(15)
C27 Fe2 C29 123.67(15)
C28 Fe2 C29 92.71(14)
C26 Fe2 C29 130.90(14)
C27 Fe2 C46 93.80(14)
C28 Fe2 C46 122.77(15)
C26 Fe2 C46 129.71(13)
C29 Fe2 C46 40.25(12)
C27 Fe2 C47 95.23(13)
C28 Fe2 C47 161.92(15)
C26 Fe2 C47 90.74(14)
C29 Fe2 C47 69.72(13)
C46 Fe2 C47 39.98(13)
C27 Fe2 C50 163.21(15)
C28 Fe2 C50 92.90(14)
C26 Fe2 C50 92.83(14)
C29 Fe2 C50 39.85(13)
C46 Fe2 C50 70.40(13)
C47 Fe2 C50 76.48(12)
C30 O9 C29 116.7(2)
O6 C26 Fe2 175.5(3)
O7 C27 Fe2 178.6(3)
O8 C28 Fe2 178.5(3)
O9 C29 C46 120.2(3)
O9 C29 C50 122.5(3)
C46 C29 C50 116.6(3)
O9 C29 Fe2 118.55(19)
C46 C29 Fe2 70.53(19)
C50 C29 Fe2 73.05(19)
O10 C30 O9 122.0(3)
O10 C30 C31 126.9(3)
O9 C30 C31 111.1(3)
C30 C31 C32 110.8(3)
C30 C31 H31A 109.5
C32 C31 H31A 109.5
C30 C31 H31B 109.5
C32 C31 H31B 109.5
H31A C31 H31B 108.1
C33 C32 C31 111.2(3)
C33 C32 H32A 109.4
C31 C32 H32A 109.4
C33 C32 H32B 109.4
C31 C32 H32B 109.4
H32A C32 H32B 108.0
C32 C33 C34 113.4(3)
C32 C33 H33A 108.9
C34 C33 H33A 108.9
C32 C33 H33B 108.9
C34 C33 H33B 108.9
H33A C33 H33B 107.7
C35 C34 C33 112.4(3)
C35 C34 H34A 109.1
C33 C34 H34A 109.1
C35 C34 H34B 109.1
C33 C34 H34B 109.1
H34A C34 H34B 107.9
C34 C35 C36 113.7(3)
C34 C35 H35A 108.8
C36 C35 H35A 108.8
C34 C35 H35B 108.8
C36 C35 H35B 108.8
H35A C35 H35B 107.7
C37 C36 C35 113.4(3)
C37 C36 H36A 108.9
C35 C36 H36A 108.9
C37 C36 H36B 108.9
C35 C36 H36B 108.9
H36A C36 H36B 107.7
C36 C37 C38 113.4(3)
C36 C37 H37A 108.9
C38 C37 H37A 108.9
C36 C37 H37B 108.9
C38 C37 H37B 108.9
H37A C37 H37B 107.7
C37 C38 C39 113.3(3)
C37 C38 H38A 108.9
C39 C38 H38A 108.9
C37 C38 H38B 108.9
C39 C38 H38B 108.9
H38A C38 H38B 107.7
C40 C39 C38 113.1(3)
C40 C39 H39A 109.0
C38 C39 H39A 109.0
C40 C39 H39B 109.0
C38 C39 H39B 109.0
H39A C39 H39B 107.8
C41 C40 C39 113.7(3)
C41 C40 H40A 108.8
C39 C40 H40A 108.8
C41 C40 H40B 108.8
C39 C40 H40B 108.8
H40A C40 H40B 107.7
C40 C41 C42 113.4(3)
C40 C41 H41A 108.9
C42 C41 H41A 108.9
C40 C41 H41B 108.9
C42 C41 H41B 108.9
H41A C41 H41B 107.7
C43 C42 C41 113.7(3)
C43 C42 H42A 108.8
C41 C42 H42A 108.8
C43 C42 H42B 108.8
C41 C42 H42B 108.8
H42A C42 H42B 107.7
C42 C43 C44 113.0(3)
C42 C43 H43A 109.0
C44 C43 H43A 109.0
C42 C43 H43B 109.0
C44 C43 H43B 109.0
H43A C43 H43B 107.8
C45 C44 C43 113.2(3)
C45 C44 H44A 108.9
C43 C44 H44A 108.9
C45 C44 H44B 108.9
C43 C44 H44B 108.9
H44A C44 H44B 107.7
C44 C45 H45A 109.5
C44 C45 H45B 109.5
H45A C45 H45B 109.5
C44 C45 H45C 109.5
H45A C45 H45C 109.5
H45B C45 H45C 109.5
C29 C46 C47 113.4(3)
C29 C46 Fe2 69.21(18)
C47 C46 Fe2 71.66(18)
C29 C46 H46 120.8
C47 C46 H46 125.2
Fe2 C46 H46 120.4
C46 C47 C48 120.7(3)
C46 C47 Fe2 68.36(17)
C48 C47 Fe2 109.3(2)
C46 C47 H47 118.6
C48 C47 H47 114.3
Fe2 C47 H47 116.8
C47 C48 C49 111.1(3)
C47 C48 H48A 109.4
C49 C48 H48A 109.4
C47 C48 H48B 109.4
C49 C48 H48B 109.4
H48A C48 H48B 108.0
C50 C49 C48 110.6(2)
C50 C49 H49A 109.5
C48 C49 H49A 109.5
C50 C49 H49B 109.5
C48 C49 H49B 109.5
H49A C49 H49B 108.1
C29 C50 C49 118.7(3)
C29 C50 Fe2 67.10(17)
C49 C50 Fe2 110.3(2)
C29 C50 H50 119.5
C49 C50 H50 113.3
Fe2 C50 H50 120.0

loop_
_geom_bond_atom_site_label_1
_geom_bond_atom_site_label_2
_geom_bond_distance
Fe1 C3 1.778(4)
Fe1 C1 1.792(4)
Fe1 C2 1.796(3)
Fe1 C4 2.047(3)
Fe1 C21 2.062(3)
Fe1 C22 2.093(3)
Fe1 C25 2.119(3)
O1 C1 1.144(4)
O2 C2 1.147(4)
O3 C3 1.152(4)
O4 C5 1.369(4)
O4 C4 1.408(4)
O5 C5 1.193(4)
C4 C25 1.404(5)
C4 C21 1.415(4)
C5 C6 1.499(5)
C6 C7 1.528(4)
C6 H6A 0.9900
C6 H6B 0.9900
C7 C8 1.526(4)
C7 H7A 0.9900
C7 H7B 0.9900
C8 C9 1.523(4)
C8 H8A 0.9900
C8 H8B 0.9900
C9 C10 1.528(4)
C9 H9A 0.9900
C9 H9B 0.9900
C10 C11 1.526(4)
C10 H10A 0.9900
C10 H10B 0.9900
C11 C12 1.530(4)
C11 H11A 0.9900
C11 H11B 0.9900
C12 C13 1.531(4)
C12 H12A 0.9900
C12 H12B 0.9900
C13 C14 1.522(4)
C13 H13A 0.9900
C13 H13B 0.9900
C14 C15 1.523(4)
C14 H14A 0.9900
C14 H14B 0.9900
C15 C16 1.522(4)
C15 H15A 0.9900
C15 H15B 0.9900
C16 C17 1.529(4)
C16 H16A 0.9900
C16 H16B 0.9900
C17 C18 1.523(4)
C17 H17A 0.9900
C17 H17B 0.9900
C18 C19 1.510(4)
C18 H18A 0.9900
C18 H18B 0.9900
C19 C20 1.526(5)
C19 H19A 0.9900
C19 H19B 0.9900
C20 H20A 0.9800
C20 H20B 0.9800
C20 H20C 0.9800
C21 C22 1.432(5)
C21 H21 0.9495
C22 C23 1.500(5)
C22 H22 0.9508
C23 C24 1.545(4)
C23 H23A 0.9900
C23 H23B 0.9900
C24 C25 1.517(4)
C24 H24A 0.9900
C24 H24B 0.9900
C25 H25 0.9507
Fe2 C27 1.788(3)
Fe2 C28 1.794(3)
Fe2 C26 1.798(4)
Fe2 C29 2.040(3)
Fe2 C46 2.058(3)
Fe2 C47 2.101(3)
Fe2 C50 2.118(3)
O6 C26 1.143(4)
O7 C27 1.153(4)
O8 C28 1.145(4)
O9 C30 1.369(4)
O9 C29 1.410(4)
O10 C30 1.199(4)
C29 C46 1.410(4)
C29 C50 1.419(4)
C30 C31 1.496(4)
C31 C32 1.541(4)
C31 H31A 0.9900
C31 H31B 0.9900
C32 C33 1.527(4)
C32 H32A 0.9900
C32 H32B 0.9900
C33 C34 1.534(4)
C33 H33A 0.9900
C33 H33B 0.9900
C34 C35 1.528(4)
C34 H34A 0.9900
C34 H34B 0.9900
C35 C36 1.532(4)
C35 H35A 0.9900
C35 H35B 0.9900
C36 C37 1.526(4)
C36 H36A 0.9900
C36 H36B 0.9900
C37 C38 1.533(4)
C37 H37A 0.9900
C37 H37B 0.9900
C38 C39 1.533(4)
C38 H38A 0.9900
C38 H38B 0.9900
C39 C40 1.532(4)
C39 H39A 0.9900
C39 H39B 0.9900
C40 C41 1.520(4)
C40 H40A 0.9900
C40 H40B 0.9900
C41 C42 1.532(4)
C41 H41A 0.9900
C41 H41B 0.9900
C42 C43 1.528(4)
C42 H42A 0.9900
C42 H42B 0.9900
C43 C44 1.531(5)
C43 H43A 0.9900
C43 H43B 0.9900
C44 C45 1.522(5)
C44 H44A 0.9900
C44 H44B 0.9900
C45 H45A 0.9800
C45 H45B 0.9800
C45 H45C 0.9800
C46 C47 1.422(5)
C46 H46 0.9491
C47 C48 1.520(4)
C47 H47 0.9503
C48 C49 1.531(5)
C48 H48A 0.9900
C48 H48B 0.9900
C49 C50 1.515(4)
C49 H49A 0.9900
C49 H49B 0.9900
C50 H50 0.9478

loop_
_geom_torsion_atom_site_label_1
_geom_torsion_atom_site_label_2
_geom_torsion_atom_site_label_3
_geom_torsion_atom_site_label_4
_geom_torsion
C5 O4 C4 C25 72.6(4)
C5 O4 C4 C21 -114.8(3)
C5 O4 C4 Fe1 161.9(2)
C3 Fe1 C4 C25 -16.9(2)
C1 Fe1 C4 C25 -171.38(18)
C2 Fe1 C4 C25 91.9(2)
C21 Fe1 C4 C25 -128.3(3)
C22 Fe1 C4 C25 -93.3(2)
C3 Fe1 C4 C21 111.4(2)
C1 Fe1 C4 C21 -43.0(3)
C2 Fe1 C4 C21 -139.8(2)
C22 Fe1 C4 C21 35.0(2)
C25 Fe1 C4 C21 128.3(3)
C4 O4 C5 O5 3.7(4)
C4 O4 C5 C6 -178.3(3)
O5 C5 C6 C7 -26.2(5)
O4 C5 C6 C7 155.9(3)
C5 C6 C7 C8 -179.6(3)
C6 C7 C8 C9 176.1(3)
C7 C8 C9 C10 -179.7(3)
C8 C9 C10 C11 179.3(3)
C9 C10 C11 C12 179.2(3)
C10 C11 C12 C13 -179.5(3)
C11 C12 C13 C14 179.9(3)
C12 C13 C14 C15 -179.3(3)
C13 C14 C15 C16 179.4(3)
C14 C15 C16 C17 -179.2(3)
C15 C16 C17 C18 177.9(3)
C16 C17 C18 C19 -177.6(3)
C17 C18 C19 C20 176.3(3)
C25 C4 C21 C22 -0.2(4)
O4 C4 C21 C22 -173.2(2)
Fe1 C4 C21 C22 -58.1(2)
C25 C4 C21 Fe1 57.8(2)
O4 C4 C21 Fe1 -115.1(3)
C3 Fe1 C21 C4 -106.8(2)
C1 Fe1 C21 C4 145.6(2)
C2 Fe1 C21 C4 49.9(3)
C22 Fe1 C21 C4 -123.7(3)
C25 Fe1 C21 C4 -31.86(19)
C3 Fe1 C21 C22 16.9(3)
C1 Fe1 C21 C22 -90.7(2)
C2 Fe1 C21 C22 173.6(2)
C4 Fe1 C21 C22 123.7(3)
C25 Fe1 C21 C22 91.9(2)
C4 C21 C22 C23 -45.3(4)
Fe1 C21 C22 C23 -102.4(3)
C4 C21 C22 Fe1 57.1(2)
C3 Fe1 C22 C21 -167.6(2)
C1 Fe1 C22 C21 90.9(2)
C2 Fe1 C22 C21 -18.0(6)
C4 Fe1 C22 C21 -35.0(2)
C25 Fe1 C22 C21 -75.7(2)
C3 Fe1 C22 C23 -52.3(3)
C1 Fe1 C22 C23 -153.9(3)
C2 Fe1 C22 C23 97.3(5)
C4 Fe1 C22 C23 80.3(2)
C21 Fe1 C22 C23 115.3(3)
C25 Fe1 C22 C23 39.6(2)
C21 C22 C23 C24 43.7(4)
Fe1 C22 C23 C24 -33.0(3)
C22 C23 C24 C25 0.7(4)
O4 C4 C25 C24 -141.9(3)
C21 C4 C25 C24 45.4(4)
Fe1 C4 C25 C24 101.9(3)
O4 C4 C25 Fe1 116.2(3)
C21 C4 C25 Fe1 -56.5(2)
C23 C24 C25 C4 -43.5(4)
C23 C24 C25 Fe1 31.3(3)
C3 Fe1 C25 C4 167.28(19)
C1 Fe1 C25 C4 24.1(5)
C2 Fe1 C25 C4 -90.7(2)
C21 Fe1 C25 C4 32.57(18)
C22 Fe1 C25 C4 74.27(19)
C3 Fe1 C25 C24 53.9(2)
C1 Fe1 C25 C24 -89.3(5)
C2 Fe1 C25 C24 155.8(2)
C4 Fe1 C25 C24 -113.4(3)
C21 Fe1 C25 C24 -80.8(2)
C22 Fe1 C25 C24 -39.1(2)
C30 O9 C29 C46 -121.2(3)
C30 O9 C29 C50 68.6(4)
C30 O9 C29 Fe2 155.8(2)
C27 Fe2 C29 C46 -48.4(2)
C28 Fe2 C29 C46 -141.50(19)
C26 Fe2 C29 C46 106.6(2)
C47 Fe2 C29 C46 34.13(17)
C50 Fe2 C29 C46 127.2(3)
C27 Fe2 C29 C50 -175.66(18)
C28 Fe2 C29 C50 91.3(2)
C26 Fe2 C29 C50 -20.7(3)
C46 Fe2 C29 C50 -127.2(3)
C47 Fe2 C29 C50 -93.09(19)
C29 O9 C30 O10 7.7(4)
C29 O9 C30 C31 -170.8(3)
O10 C30 C31 C32 -83.9(4)
O9 C30 C31 C32 94.5(3)
C30 C31 C32 C33 176.0(3)
C31 C32 C33 C34 -178.1(3)
C32 C33 C34 C35 -179.8(3)
C33 C34 C35 C36 -179.6(3)
C34 C35 C36 C37 179.5(3)
C35 C36 C37 C38 -179.5(3)
C36 C37 C38 C39 179.8(3)
C37 C38 C39 C40 -179.7(3)
C38 C39 C40 C41 179.6(3)
C39 C40 C41 C42 179.9(3)
C40 C41 C42 C43 -179.7(3)
C41 C42 C43 C44 178.9(3)
C42 C43 C44 C45 -179.6(3)
O9 C29 C46 C47 -170.3(3)
C50 C29 C46 C47 0.5(4)
Fe2 C29 C46 C47 -57.9(2)
O9 C29 C46 Fe2 -112.4(3)
C50 C29 C46 Fe2 58.4(2)
C27 Fe2 C46 C29 141.39(19)
C28 Fe2 C46 C29 47.7(2)
C26 Fe2 C46 C29 -109.6(2)
C47 Fe2 C46 C29 -125.0(3)
C50 Fe2 C46 C29 -32.80(17)
C27 Fe2 C46 C47 -93.6(2)
C28 Fe2 C46 C47 172.69(19)
C26 Fe2 C46 C47 15.4(3)
C29 Fe2 C46 C47 125.0(3)
C50 Fe2 C46 C47 92.21(19)
C29 C46 C47 C48 -43.7(4)
Fe2 C46 C47 C48 -100.2(3)
C29 C46 C47 Fe2 56.6(2)
C27 Fe2 C47 C46 89.7(2)
C28 Fe2 C47 C46 -20.2(5)
C26 Fe2 C47 C46 -168.2(2)
C29 Fe2 C47 C46 -34.35(18)
C50 Fe2 C47 C46 -75.51(19)
C27 Fe2 C47 C48 -154.0(2)
C28 Fe2 C47 C48 96.1(5)
C26 Fe2 C47 C48 -51.9(2)
C29 Fe2 C47 C48 81.9(2)
C46 Fe2 C47 C48 116.3(3)
C50 Fe2 C47 C48 40.8(2)
C46 C47 C48 C49 40.1(4)
Fe2 C47 C48 C49 -35.6(3)
C47 C48 C49 C50 3.6(4)
O9 C29 C50 C49 -145.1(3)
C46 C29 C50 C49 44.3(4)
Fe2 C29 C50 C49 101.4(3)
O9 C29 C50 Fe2 113.5(3)
C46 C29 C50 Fe2 -57.1(2)
C48 C49 C50 C29 -44.6(4)
C48 C49 C50 Fe2 29.8(3)
C27 Fe2 C50 C29 12.6(5)
C28 Fe2 C50 C29 -90.8(2)
C26 Fe2 C50 C29 164.51(19)
C46 Fe2 C50 C29 33.11(18)
C47 Fe2 C50 C29 74.43(19)
C27 Fe2 C50 C49 -101.0(5)
C28 Fe2 C50 C49 155.6(2)
C26 Fe2 C50 C49 50.9(3)
C29 Fe2 C50 C49 -113.6(3)
C46 Fe2 C50 C49 -80.5(2)
C47 Fe2 C50 C49 -39.2(2)
